data_1534175
loop_
_publ_author_name
'Atovmyan, L.O.'
'D'yachenko, O.A.'
'Lobkovskii, E.B.'

_publ_section_title
;
 The X-Ray Crystal Structure of (N H4)2 Mo O Br5
;
_journal_name_full 'Zhurnal Strukturnoi Khimii (Issue-No. from 1981)'
_journal_page_first 469
_journal_page_last 471
_journal_volume 11
_journal_year 1970
_chemical_formula_sum 'Br5 H8 Mo N2 O'
_chemical_name_systematic '(N H4)2 (Mo O Br5)'
_space_group_IT_number 62
_symmetry_space_group_name_Hall '-P 2ac 2n'
_symmetry_space_group_name_H-M 'P n m a'
_cell_angle_alpha 90
_cell_angle_beta 90
_cell_angle_gamma 90
_cell_formula_units_Z 4
_cell_length_a 14.28
_cell_length_b 10.49
_cell_length_c 7.32
_cell_volume 1096.516
_citation_journal_id_ASTM ZSTKAI
_cod_data_source_file Atovmyan_ZSTKAI_1970_328.cif
_cod_data_source_block H8Br5Mo1N2O1
_cod_original_formula_sum 'H8 Br5 Mo1 N2 O1'
_cod_database_code 1534175

loop_
_symmetry_equiv_pos_as_xyz
x,y,z
-x+1/2,-y,z+1/2
x+1/2,-y+1/2,-z+1/2
-x,y+1/2,-z
-x,-y,-z
x-1/2,y,-z-1/2
-x-1/2,y-1/2,z-1/2
x,-y-1/2,z

loop_
_atom_site_label
_atom_site_type_symbol
_atom_site_fract_x
_atom_site_fract_y
_atom_site_fract_z
_atom_site_occupancy
_atom_site_U_iso_or_equiv
_atom_site_attached_hydrogens
Br3 Br-1 0.2237 0.25 0.9416 1 0.0 0
O1 O-2 0.999 0.25 0.0096 1 0.0 0
Br2 Br-1 0.249 0.25 0.4225 1 0.0 0
N1 N-3 0.146 0.006 0.671 1 0.0 4
Br1 Br-1 0.9999 0.25 0.4767 1 0.0 0
Mo1 Mo+5 0.0948 0.25 0.1816 1 0.0 0
Br4 Br-1 0.1073 0.0071 0.1943 1 0.0 0
